data_2216408
loop_
_publ_author_name
'M. Subramanyam'
'B. Lingappa'
'A. Thiruvalluvar'
'Balakrishna Kalluraya'
'R. J. Butcher'

_publ_section_title
;
 Ethyl
 5-amino-1-(5-bromopyrimidin-2-yl)-1<i>H</i>-pyrazole-4-carboxylate
;
_journal_coeditor_code DN2257
_journal_issue 12
_journal_name_full 'Acta Crystallographica Section E'
_journal_page_first o4535
_journal_page_last o4535
_journal_paper_doi 10.1107/S1600536807054554
_journal_volume 63
_journal_year 2007
_chemical_formula_iupac 'C10 H10 Br N5 O2'
_chemical_formula_moiety 'C10 H10 Br N5 O2'
_chemical_formula_structural 'C10 H10 Br N5 O2'
_chemical_formula_sum 'C10 H10 Br N5 O2'
_chemical_formula_weight 312.13
_chemical_melting_point 484.0(10)
_chemical_name_common 'pyrimidine derivative'
_chemical_name_systematic
;
Ethyl 5-amino-1-(5-bromopyrimidin-2-yl)-1<i>H</i>-pyrazole-4-carboxylate
;
_space_group_IT_number 14
_symmetry_cell_setting monoclinic
_symmetry_space_group_name_Hall '-P 2yn'
_symmetry_space_group_name_H-M 'P 1 21/n 1'
_atom_sites_solution_hydrogens geom
_atom_sites_solution_primary direct
_atom_sites_solution_secondary difmap
_cell_angle_alpha 90
_cell_angle_beta 109.821(5)
_cell_angle_gamma 90
_cell_formula_units_Z 4
_cell_length_a 6.3433(3)
_cell_length_b 28.9030(8)
_cell_length_c 6.9439(3)
_cell_measurement_reflns_used 4274
_cell_measurement_temperature 200(2)
_cell_measurement_theta_max 32.42
_cell_measurement_theta_min 4.69
_cell_volume 1197.67(9)
_computing_cell_refinement 'CrysAlis RED (Oxford Diffraction, 2007)'
_computing_data_collection 'CrysAlis CCD (Oxford Diffraction, 2007)'
_computing_data_reduction 'CrysAlis RED (Oxford Diffraction, 2007)'
_computing_molecular_graphics 'ORTEP-3 (Farrugia, 1997)'
_computing_publication_material 'PLATON (Spek, 2003)'
_computing_structure_refinement 'SHELXL97 (Sheldrick, 1997)'
_computing_structure_solution 'SHELXS97 (Sheldrick, 1997)'
_diffrn_ambient_temperature 200(2)
_diffrn_detector_area_resol_mean 10.5081
_diffrn_measured_fraction_theta_full 0.992
_diffrn_measured_fraction_theta_max 0.907
_diffrn_measurement_device_type 'Oxford Diffraction Gemini'
_diffrn_measurement_method '\f and \w scans'
_diffrn_radiation_monochromator graphite
_diffrn_radiation_source 'Enhance (Mo) X-ray Source'
_diffrn_radiation_type 'Mo K\a'
_diffrn_radiation_wavelength 0.7107
_diffrn_reflns_av_R_equivalents 0.0299
_diffrn_reflns_av_sigmaI/netI 0.0614
_diffrn_reflns_limit_h_max 8
_diffrn_reflns_limit_h_min -9
_diffrn_reflns_limit_k_max 41
_diffrn_reflns_limit_k_min -42
_diffrn_reflns_limit_l_max 10
_diffrn_reflns_limit_l_min -10
_diffrn_reflns_number 12255
_diffrn_reflns_reduction_process
;
;
_diffrn_reflns_theta_full 25.00
_diffrn_reflns_theta_max 32.4188
_diffrn_reflns_theta_min 4.6938
_diffrn_standards_decay_% 0
_diffrn_standards_interval_count 0
_diffrn_standards_interval_time 0
_diffrn_standards_number 0
_exptl_absorpt_coefficient_mu 3.435
_exptl_absorpt_correction_T_max 0.633
_exptl_absorpt_correction_T_min 0.221
_exptl_absorpt_correction_type multi-scan
_exptl_absorpt_process_details
;
(CrysAlis RED; Oxford Diffraction, 2007)
;
_exptl_crystal_colour colourless
_exptl_crystal_density_diffrn 1.731
_exptl_crystal_density_method 'Not Measured'
_exptl_crystal_description rectangular-plate
_exptl_crystal_F_000 624
_exptl_crystal_size_max 0.52
_exptl_crystal_size_mid 0.39
_exptl_crystal_size_min 0.14
_refine_diff_density_max 0.369
_refine_diff_density_min -0.475
_refine_ls_extinction_method none
_refine_ls_goodness_of_fit_ref 1.031
_refine_ls_hydrogen_treatment mixed
_refine_ls_matrix_type full
_refine_ls_number_parameters 172
_refine_ls_number_reflns 3933
_refine_ls_number_restraints 0
_refine_ls_restrained_S_all 1.031
_refine_ls_R_factor_all 0.0740
_refine_ls_R_factor_gt 0.0301
_refine_ls_shift/su_max <0.001
_refine_ls_shift/su_mean 0.000
_refine_ls_structure_factor_coef Fsqd
_refine_ls_weighting_details 'calc w=1/[\s^2^(Fo^2^)+(0.0342P)^2^+0.0000P] where P=(Fo^2^+2Fc^2^)/3'
_refine_ls_weighting_scheme calc
_refine_ls_wR_factor_gt 0.0613
_refine_ls_wR_factor_ref 0.0771
_reflns_number_gt 2361
_reflns_number_total 3933
_reflns_threshold_expression I>2\s(I)
_cod_data_source_file dn2257.cif
_cod_data_source_block I
_cod_depositor_comments
;
The following automatic conversions were performed:
'_symmetry_cell_setting' value 'Monoclinic' changed to 'monoclinic'
according to '/home/saulius/struct/CIF-dictionaries/cif_core.dic'
dictionary named 'cif_core.dic' version 2.4.1 from 2010-06-29.

Automatic conversion script
Id: cif_fix_enum 1527 2010-12-29 10:47:43Z saulius 

The following automatic conversions were performed:

'_symmetry_cell_setting' value 'Monoclinic' changed to 'monoclinic'
according to /home/saulius/struct/CIF-dictionaries/cif_core.dic
dictionary named 'cif_core.dic' version 2.4.1 from 2010-06-29.

Automatic conversion script
Id: cif_fix_values 1715 2011-07-08 13:25:40Z adriana 
;
_cod_original_cell_volume 1197.68(9)
_cod_original_sg_symbol_H-M 'P 21/n'
_cod_database_code 2216408
_cod_database_fobs_code 2216408

loop_
_symmetry_equiv_pos_site_id
_symmetry_equiv_pos_as_xyz
1 x,y,z
2 1/2-x,1/2+y,1/2-z
3 -x,-y,-z
4 1/2+x,1/2-y,1/2+z

loop_
_atom_site_aniso_label
_atom_site_aniso_U_11
_atom_site_aniso_U_22
_atom_site_aniso_U_33
_atom_site_aniso_U_12
_atom_site_aniso_U_13
_atom_site_aniso_U_23
Br1 0.0682(2) 0.02550(10) 0.04320(10) 0.01450(10) 0.02840(10) 0.00650(10)
O41 0.0204(7) 0.0319(9) 0.0607(10) 0.0011(6) 0.0149(7) 0.0077(7)
O42 0.0253(7) 0.0196(7) 0.0429(8) 0.0022(5) 0.0110(6) 0.0031(6)
N1 0.0182(8) 0.0186(8) 0.0315(8) -0.0016(6) 0.0108(6) -0.0030(6)
N2 0.0215(8) 0.0208(8) 0.0443(9) -0.0053(7) 0.0138(7) -0.0045(7)
N5 0.0184(9) 0.0236(10) 0.0535(11) -0.0001(7) 0.0160(8) 0.0010(8)
N12 0.0238(8) 0.0218(9) 0.0472(10) -0.0022(7) 0.0124(7) -0.0002(8)
N16 0.0223(8) 0.0278(9) 0.0508(10) 0.0024(7) 0.0117(8) 0.0043(8)
C3 0.0232(10) 0.0213(10) 0.0356(10) -0.0053(7) 0.0115(8) -0.0042(8)
C4 0.0215(9) 0.0246(10) 0.0255(9) -0.0013(7) 0.0104(8) -0.0001(8)
C5 0.0190(9) 0.0237(9) 0.0230(9) 0.0003(7) 0.0095(7) -0.0030(7)
C11 0.0237(9) 0.0229(10) 0.0222(9) 0.0009(7) 0.0083(7) -0.0019(7)
C13 0.0343(11) 0.0204(10) 0.0460(12) -0.0034(8) 0.0154(10) -0.0019(9)
C14 0.0385(11) 0.0238(10) 0.0268(10) 0.0038(8) 0.0138(9) 0.0000(8)
C15 0.0280(11) 0.0310(12) 0.0512(13) 0.0102(9) 0.0140(10) 0.0071(10)
C41 0.0250(9) 0.0229(9) 0.0268(9) 0.0023(8) 0.0124(7) 0.0020(8)
C43 0.0345(11) 0.0254(11) 0.0517(13) 0.0074(9) 0.0144(10) 0.0055(10)
C44 0.0477(14) 0.0328(13) 0.0672(16) 0.0024(11) 0.0131(12) 0.0200(12)

loop_
_atom_site_type_symbol
_atom_site_label
_atom_site_fract_x
_atom_site_fract_y
_atom_site_fract_z
_atom_site_U_iso_or_equiv
_atom_site_thermal_displace_type
_atom_site_occupancy
Br Br1 1.22590(4) -0.152930(10) 0.84262(3) 0.04320(10) Uani 1.000
O O41 0.4802(2) 0.14654(5) 0.5849(2) 0.0374(5) Uani 1.000
O O42 0.7778(2) 0.19419(5) 0.6487(2) 0.0294(4) Uani 1.000
N N1 1.0031(2) 0.04632(5) 0.7293(2) 0.0222(5) Uani 1.000
N N2 1.1764(3) 0.07781(5) 0.7447(3) 0.0282(5) Uani 1.000
N N5 0.6064(3) 0.04722(6) 0.6635(3) 0.0309(6) Uani 1.000
N N12 0.8851(3) -0.02943(5) 0.7405(3) 0.0308(5) Uani 1.000
N N16 1.2688(3) -0.01193(6) 0.8024(3) 0.0338(5) Uani 1.000
C C3 1.0773(3) 0.11816(7) 0.7149(3) 0.0263(6) Uani 1.000
C C4 0.8460(3) 0.11555(7) 0.6794(3) 0.0233(5) Uani 1.000
C C5 0.7997(3) 0.06879(6) 0.6884(3) 0.0213(5) Uani 1.000
C C11 1.0544(3) -0.00088(6) 0.7589(3) 0.0228(5) Uani 1.000
C C13 0.9366(3) -0.07441(7) 0.7638(3) 0.0331(6) Uani 1.000
C C14 1.1527(3) -0.08978(7) 0.8098(3) 0.0290(6) Uani 1.000
C C15 1.3162(4) -0.05673(7) 0.8309(3) 0.0366(7) Uani 1.000
C C41 0.6802(3) 0.15228(6) 0.6332(3) 0.0240(5) Uani 1.000
C C43 0.6324(4) 0.23428(7) 0.6071(3) 0.0373(7) Uani 1.000
C C44 0.7478(4) 0.27217(8) 0.5359(4) 0.0509(8) Uani 1.000
H H3 1.15424 0.14647 0.71703 0.0316 Uiso 1.000
H H5A 0.498(4) 0.0619(7) 0.668(3) 0.028(6) Uiso 1.000
H H5B 0.603(3) 0.0169(8) 0.685(3) 0.034(6) Uiso 1.000
H H13 0.82039 -0.09633 0.74809 0.0397 Uiso 1.000
H H15 1.46789 -0.06636 0.86713 0.0439 Uiso 1.000
H H43A 0.60326 0.24388 0.73262 0.0448 Uiso 1.000
H H43B 0.48727 0.22693 0.50016 0.0448 Uiso 1.000
H H44A 0.77406 0.26244 0.41075 0.0764 Uiso 1.000
H H44B 0.65362 0.29995 0.50771 0.0764 Uiso 1.000
H H44C 0.89149 0.27902 0.64250 0.0764 Uiso 1.000

loop_
_atom_type_symbol
_atom_type_description
_atom_type_scat_dispersion_real
_atom_type_scat_dispersion_imag
_atom_type_scat_source
O O 0.0106 0.0060 'International Tables Vol C Tables 4.2.6.8 and 6.1.1.4'
N N 0.0061 0.0033 'International Tables Vol C Tables 4.2.6.8 and 6.1.1.4'
Br Br -0.2901 2.4595 'International Tables Vol C Tables 4.2.6.8 and 6.1.1.4'
H H 0.0000 0.0000 'International Tables Vol C Tables 4.2.6.8 and 6.1.1.4'
C C 0.0033 0.0016 'International Tables Vol C Tables 4.2.6.8 and 6.1.1.4'

loop_
_geom_angle_atom_site_label_1
_geom_angle_atom_site_label_2
_geom_angle_atom_site_label_3
_geom_angle
_geom_angle_publ_flag
C41 O42 C43 117.32(16) no
N2 N1 C5 111.27(14) no
N2 N1 C11 118.90(14) no
C5 N1 C11 129.82(15) no
N1 N2 C3 104.14(17) no
C11 N12 C13 115.91(19) no
C11 N16 C15 115.51(19) no
H5A N5 H5B 116(2) no
C5 N5 H5A 120.1(16) no
C5 N5 H5B 120.8(13) no
N2 C3 C4 113.41(19) no
C3 C4 C5 105.58(18) no
C3 C4 C41 129.40(18) no
C5 C4 C41 124.97(18) no
N5 C5 C4 130.41(19) no
N1 C5 N5 123.99(16) no
N1 C5 C4 105.60(17) no
N1 C11 N16 115.87(16) no
N1 C11 N12 116.85(17) no
N12 C11 N16 127.28(17) no
N12 C13 C14 121.81(19) no
Br1 C14 C13 121.97(15) no
Br1 C14 C15 120.90(16) no
C13 C14 C15 117.13(19) no
N16 C15 C14 122.3(2) no
O41 C41 O42 123.78(17) no
O41 C41 C4 125.07(17) no
O42 C41 C4 111.15(17) no
O42 C43 C44 107.6(2) no
N2 C3 H3 123.00 no
C4 C3 H3 123.00 no
N12 C13 H13 119.00 no
C14 C13 H13 119.00 no
N16 C15 H15 119.00 no
C14 C15 H15 119.00 no
O42 C43 H43A 110.00 no
O42 C43 H43B 110.00 no
C44 C43 H43A 110.00 no
C44 C43 H43B 110.00 no
H43A C43 H43B 108.00 no
C43 C44 H44A 109.00 no
C43 C44 H44B 109.00 no
C43 C44 H44C 109.00 no
H44A C44 H44B 109.00 no
H44A C44 H44C 109.00 no
H44B C44 H44C 109.00 no

loop_
_geom_bond_atom_site_label_1
_geom_bond_atom_site_label_2
_geom_bond_distance
_geom_bond_publ_flag
Br1 C14 1.878(2) no
O41 C41 1.209(2) no
O42 C41 1.348(2) no
O42 C43 1.448(3) no
N1 N2 1.403(2) no
N1 C5 1.385(2) no
N1 C11 1.401(2) no
N2 C3 1.308(3) no
N5 C5 1.334(3) no
N12 C11 1.326(3) no
N12 C13 1.337(3) no
N16 C11 1.328(3) no
N16 C15 1.329(3) no
N5 H5B 0.89(2) no
N5 H5A 0.82(2) no
C3 C4 1.405(3) no
C4 C41 1.452(3) no
C4 C5 1.389(3) no
C13 C14 1.372(3) no
C14 C15 1.381(3) no
C43 C44 1.492(3) no
C3 H3 0.9500 no
C13 H13 0.9500 no
C15 H15 0.9500 no
C43 H43A 0.9900 no
C43 H43B 0.9900 no
C44 H44A 0.9800 no
C44 H44B 0.9800 no
C44 H44C 0.9800 no

loop_
_geom_contact_atom_site_label_1
_geom_contact_atom_site_label_2
_geom_contact_distance
_geom_contact_site_symmetry_2
_geom_contact_publ_flag
Br1 C4 3.663(2) 3_757 no
Br1 C41 3.551(2) 3_756 no
Br1 C4 3.660(2) 3_756 no
Br1 C41 3.483(2) 3_757 no
Br1 H44B 3.2300 2_646 no
Br1 H44C 3.1000 2_746 no
O41 N2 3.216(2) 1_455 no
O41 N5 2.980(2) . no
O41 C3 3.096(2) 1_455 no
O42 C44 3.410(3) 4_555 no
O41 H3 2.5300 1_455 no
O41 H5A 2.51(2) . no
O41 H13 2.8500 3_656 no
O41 H43B 2.4000 . no
O42 H3 2.6600 . no
O42 H44B 2.8100 4_555 no
N2 O41 3.216(2) 1_655 no
N2 N5 3.096(3) 1_655 no
N2 N16 2.659(2) . no
N2 C13 3.358(3) 3_756 no
N5 C15 3.387(3) 3_757 no
N5 N12 2.771(2) . no
N5 O41 2.980(2) . no
N5 N2 3.096(3) 1_455 no
N5 N16 3.137(3) 1_455 no
N12 N5 2.771(2) . no
N16 N2 2.659(2) . no
N16 N5 3.137(3) 1_655 no
N2 H5A 2.32(3) 1_655 no
N2 H15 2.8900 3_857 no
N12 H5B 2.16(2) . no
N16 H5A 2.91(2) 1_655 no
N16 H5B 2.65(2) 1_655 no
C3 O41 3.096(2) 1_655 no
C3 C13 3.530(3) 3_756 no
C3 C14 3.532(3) 3_756 no
C4 C14 3.480(3) 3_756 no
C4 Br1 3.660(2) 3_756 no
C4 Br1 3.663(2) 3_757 no
C5 C14 3.448(3) 3_757 no
C5 C15 3.445(3) 3_756 no
C11 C11 3.424(3) 3_756 no
C13 C3 3.530(3) 3_756 no
C13 N2 3.358(3) 3_756 no
C14 C3 3.532(3) 3_756 no
C14 C5 3.448(3) 3_757 no
C14 C4 3.480(3) 3_756 no
C15 C5 3.445(3) 3_756 no
C15 N5 3.387(3) 3_757 no
C41 Br1 3.551(2) 3_756 no
C41 Br1 3.483(2) 3_757 no
C44 O42 3.410(3) 4_454 no
C3 H44B 3.0500 4_555 no
C11 H5B 2.78(2) . no
C41 H5A 2.90(2) . no
C43 H43B 3.1000 4_555 no
C43 H44C 3.0900 4_454 no
C44 H43B 3.0600 4_555 no
H3 O41 2.5300 1_655 no
H3 O42 2.6600 . no
H3 H44B 2.5500 4_555 no
H5A O41 2.51(2) . no
H5A N2 2.32(3) 1_455 no
H5A N16 2.91(2) 1_455 no
H5A C41 2.90(2) . no
H5B N12 2.16(2) . no
H5B N16 2.65(2) 1_455 no
H5B C11 2.78(2) . no
H13 O41 2.8500 3_656 no
H15 N2 2.8900 3_857 no
H43B O41 2.4000 . no
H43B C43 3.1000 4_454 no
H43B C44 3.0600 4_454 no
H43B H44C 2.3500 4_454 no
H44B Br1 3.2300 2_656 no
H44B O42 2.8100 4_454 no
H44B C3 3.0500 4_454 no
H44B H3 2.5500 4_454 no
H44C Br1 3.1000 2_756 no
H44C C43 3.0900 4_555 no
H44C H43B 2.3500 4_555 no

loop_
_geom_hbond_atom_site_label_D
_geom_hbond_atom_site_label_H
_geom_hbond_atom_site_label_A
_geom_hbond_site_symmetry_A
_geom_hbond_distance_DH
_geom_hbond_distance_HA
_geom_hbond_distance_DA
_geom_hbond_angle_DHA
_geom_hbond_publ_flag
N5 H5A O41 . 0.82(2) 2.51(2) 2.980(2) 118(2) yes
N5 H5A N2 1_455 0.82(2) 2.32(3) 3.096(3) 158.0(19) yes
N5 H5B N12 . 0.89(2) 2.16(2) 2.771(2) 125.0(17) yes
C3 H3 O41 1_655 0.95 2.53 3.096(2) 118.0 yes

loop_
_geom_torsion_atom_site_label_1
_geom_torsion_atom_site_label_2
_geom_torsion_atom_site_label_3
_geom_torsion_atom_site_label_4
_geom_torsion
_geom_torsion_publ_flag
C43 O42 C41 O41 0.8(3) no
C43 O42 C41 C4 -179.89(16) no
C41 O42 C43 C44 -153.54(18) no
N2 N1 C5 C4 -0.5(2) no
C11 N1 C5 N5 -2.1(3) no
C11 N1 C5 C4 178.32(17) no
N2 N1 C11 N12 -179.22(17) no
N2 N1 C11 N16 0.8(2) no
C5 N1 C11 N12 2.1(3) no
C5 N1 C11 N16 -177.97(18) no
C11 N1 N2 C3 -178.50(16) no
N2 N1 C5 N5 179.11(19) no
C5 N1 N2 C3 0.4(2) no
N1 N2 C3 C4 -0.2(2) no
C13 N12 C11 N16 -1.7(3) no
C13 N12 C11 N1 178.25(17) no
C11 N12 C13 C14 1.8(3) no
C15 N16 C11 N1 179.79(17) no
C15 N16 C11 N12 -0.3(3) no
C11 N16 C15 C14 2.2(3) no
N2 C3 C4 C41 -177.5(2) no
N2 C3 C4 C5 -0.1(2) no
C3 C4 C5 N5 -179.2(2) no
C3 C4 C41 O41 172.3(2) no
C41 C4 C5 N1 177.91(18) no
C41 C4 C5 N5 -1.6(4) no
C3 C4 C5 N1 0.3(2) no
C5 C4 C41 O42 176.03(18) no
C3 C4 C41 O42 -7.0(3) no
C5 C4 C41 O41 -4.7(3) no
N12 C13 C14 Br1 -180.00(17) no
N12 C13 C14 C15 -0.1(3) no
Br1 C14 C15 N16 177.87(16) no
C13 C14 C15 N16 -2.0(3) no

loop_
_cod_related_entry_id
_cod_related_entry_database
_cod_related_entry_code
1 ChemSpider 21120450
